data_4322629
loop_
_publ_author_name
'Gabriele Albertin'
'Stefano Antoniutti'
'Alessia Bacchi'
'Massimo Bergamo'
'Emilio Bordignon'
'Giancarlo Pelizzi'

_publ_section_title
;
 Mono- and Bis(hydrazine) Complexes of Osmium(II): Synthesis, Reactions,
 and X-ray Crystal Structure of the [Os(NH2NH2)2{P(OEt)3}4](BPh4)2
 Derivative
;
_journal_name_full 'Inorganic Chemistry'
_journal_page_first 479
_journal_page_last 489
_journal_paper_doi 10.1021/ic970463e
_journal_volume 37
_journal_year 1998
_chemical_formula_sum 'C74 H114 B2 N4 O13 Os P4'
_chemical_formula_weight 1603.45
_space_group_IT_number 14
_symmetry_cell_setting monoclinic
_symmetry_space_group_name_Hall '-P 2ybc'
_symmetry_space_group_name_H-M 'P 1 21/c 1'
_atom_sites_solution_hydrogens mixed
_atom_sites_solution_primary direct
_atom_sites_solution_secondary difmap
_audit_creation_method SHELXL
_cell_angle_alpha 90.00
_cell_angle_beta 99.84(9)
_cell_angle_gamma 90.00
_cell_formula_units_Z 4
_cell_length_a 20.550(4)
_cell_length_b 19.663(4)
_cell_length_c 20.843(4)
_cell_measurement_temperature 293(2)
_cell_volume 8298(4)
_diffrn_ambient_temperature 293(2)
_diffrn_measurement_device 'CAD4 diffractometer'
_diffrn_measurement_method '\w/2\q scan'
_diffrn_radiation_monochromator graphite
_diffrn_radiation_source 'fine-focus sealed tube'
_diffrn_radiation_type CuK\a
_diffrn_radiation_wavelength 1.54184
_diffrn_reflns_av_R_equivalents 0.1307
_diffrn_reflns_av_sigmaI/netI 0.3417
_diffrn_reflns_limit_h_max 25
_diffrn_reflns_limit_h_min -25
_diffrn_reflns_limit_k_max 23
_diffrn_reflns_limit_k_min 0
_diffrn_reflns_limit_l_max 25
_diffrn_reflns_limit_l_min 0
_diffrn_reflns_number 16177
_diffrn_reflns_theta_max 70.35
_diffrn_reflns_theta_min 3.11
_diffrn_standards_decay_% 52
_diffrn_standards_interval_count 100
_diffrn_standards_number 1
_exptl_absorpt_coefficient_mu 4.096
_exptl_crystal_density_diffrn 1.283
_exptl_crystal_F_000 3344
_refine_diff_density_max 0.548
_refine_diff_density_min -1.903
_refine_diff_density_rms 0.122
_refine_ls_extinction_method none
_refine_ls_goodness_of_fit_all 0.842
_refine_ls_goodness_of_fit_obs 1.167
_refine_ls_matrix_type full
_refine_ls_number_parameters 815
_refine_ls_number_reflns 15738
_refine_ls_number_restraints 927
_refine_ls_restrained_S_all 0.824
_refine_ls_restrained_S_obs 1.023
_refine_ls_R_factor_all 0.3598
_refine_ls_R_factor_obs 0.0909
_refine_ls_shift/esd_mean 0.012
_refine_ls_structure_factor_coef Fsqd
_refine_ls_weighting_details 'w=1/[\s^2^(Fo^2^)+(0.1700P)^2^+0.0000P] where P=(Fo^2^+2Fc^2^)/3'
_refine_ls_weighting_scheme calc
_refine_ls_wR_factor_all 0.3906
_refine_ls_wR_factor_obs 0.2168
_reflns_number_observed 2967
_reflns_number_total 15738
_reflns_observed_criterion >2sigma(I)
_cod_data_source_file ic970463e.cif
_cod_data_source_block Compound_[Os(NH2NH2)2{P(OEt)3}4](BPh4)2.C2H5OH-4a
_cod_depositor_comments
;
The following automatic conversions were performed:

'_refine_ls_weighting_scheme' value 'calc
w=1/[\s^2^(Fo^2^)+(0.1700P)^2^+0.0000P] where P=(Fo^2^+2Fc^2^)/3' was
changed to 'calc'. New tag '_refine_ls_weighting_details' was
created. The value of the new tag was set to
'w=1/[\s^2^(Fo^2^)+(0.1700P)^2^+0.0000P] where P=(Fo^2^+2Fc^2^)/3'.

Automatic conversion script
Id: cif_fix_values 3143 2015-03-26 13:38:13Z robertas 
;
_cod_original_cell_volume 8298(3)
_cod_original_sg_symbol_H-M 'P 21/c'
_cod_database_code 4322629

loop_
_symmetry_equiv_pos_as_xyz
'x, y, z'
'x, -y+1/2, z+1/2'
'-x, -y, -z'
'-x, y-1/2, -z-1/2'

loop_
_atom_site_aniso_label
_atom_site_aniso_U_11
_atom_site_aniso_U_22
_atom_site_aniso_U_33
_atom_site_aniso_U_23
_atom_site_aniso_U_13
_atom_site_aniso_U_12
Os 0.0910(6) 0.0920(6) 0.0905(7) 0.0007(6) 0.0149(5) 0.0021(5)
P1 0.096(3) 0.097(4) 0.102(5) -0.006(4) 0.026(3) 0.005(3)
P2 0.110(4) 0.088(3) 0.081(5) -0.007(4) 0.024(4) -0.005(3)
P3 0.094(4) 0.107(4) 0.092(5) 0.011(4) 0.019(3) -0.007(3)
P4 0.124(5) 0.086(4) 0.101(6) 0.011(4) 0.012(4) 0.005(3)
O1 0.123(11) 0.125(11) 0.129(15) 0.044(11) 0.045(10) 0.018(8)
O2 0.085(9) 0.149(12) 0.128(13) 0.003(10) 0.046(8) 0.003(9)
O3 0.148(13) 0.128(12) 0.157(17) -0.035(12) 0.023(12) 0.026(10)
O4 0.205(17) 0.166(14) 0.163(17) -0.052(12) 0.090(14) -0.125(13)
O5 0.144(12) 0.107(11) 0.34(3) -0.082(14) 0.165(16) -0.021(9)
O6 0.144(13) 0.28(2) 0.136(15) 0.036(15) -0.080(12) -0.127(15)
O7 0.199(15) 0.125(11) 0.094(13) -0.028(9) 0.077(11) -0.065(11)
O8 0.098(9) 0.108(9) 0.158(14) 0.007(9) 0.050(9) 0.021(7)
O9 0.144(13) 0.200(16) 0.113(17) 0.056(15) -0.003(12) -0.028(12)
O10 0.176(14) 0.109(10) 0.107(14) 0.063(10) 0.029(11) 0.052(9)
O11 0.152(12) 0.069(8) 0.159(15) 0.013(9) -0.005(11) -0.003(8)
O12 0.102(12) 0.158(13) 0.21(2) 0.055(13) 0.002(14) 0.017(11)
N1 0.088(11) 0.131(13) 0.099(15) -0.028(11) 0.023(11) -0.016(10)
N2 0.17(2) 0.139(18) 0.15(2) -0.055(15) 0.025(17) -0.028(15)
N3 0.121(13) 0.109(12) 0.098(15) 0.022(11) 0.013(12) 0.015(10)
N4 0.18(2) 0.109(15) 0.17(2) -0.044(15) -0.023(19) 0.054(13)
C1 0.27(3) 0.23(3) 0.14(3) 0.08(3) 0.09(3) 0.03(3)
C2 0.22(3) 0.21(3) 0.14(3) 0.06(2) 0.06(2) 0.03(2)
C3 0.094(15) 0.23(3) 0.38(5) 0.07(3) 0.08(2) -0.01(2)
C4 0.106(18) 0.31(4) 0.46(5) 0.00(4) 0.07(3) -0.05(2)
C5 0.19(3) 0.15(2) 0.25(3) -0.03(2) 0.06(2) -0.024(17)
C6 0.20(3) 0.15(2) 0.23(3) -0.07(2) 0.04(2) -0.027(16)
C7 0.29(3) 0.24(3) 0.41(5) 0.02(3) 0.22(3) -0.13(3)
C8 0.29(3) 0.25(3) 0.31(4) -0.02(3) 0.21(3) -0.14(3)
C9 0.31(3) 0.17(3) 0.27(3) 0.00(2) 0.21(3) 0.08(3)
C10 0.19(2) 0.126(19) 0.30(4) -0.07(2) 0.04(2) 0.056(17)
C11 0.19(3) 0.12(2) 0.32(4) 0.03(2) 0.01(3) 0.026(18)
C12 0.17(2) 0.15(2) 0.34(4) 0.03(2) -0.08(3) 0.002(19)
C13 0.31(4) 0.31(4) 0.23(3) 0.02(3) 0.11(3) -0.16(3)
C14 0.42(5) 0.28(4) 0.17(3) -0.02(3) 0.07(3) -0.23(3)
C15 0.119(18) 0.20(2) 0.32(4) 0.04(2) 0.10(2) 0.095(19)
C16 0.090(17) 0.25(3) 0.35(4) 0.03(3) 0.08(2) 0.043(19)
C17 0.35(4) 0.29(4) 0.09(2) 0.02(2) -0.01(3) -0.13(3)
C18 0.23(3) 0.23(3) 0.10(2) 0.01(2) -0.06(2) -0.07(2)
C19 0.18(3) 0.18(3) 0.22(4) 0.09(2) -0.02(2) -0.01(2)
C20 0.25(4) 0.19(3) 0.32(5) 0.14(3) 0.06(3) 0.03(2)
C21 0.22(3) 0.102(19) 0.32(4) 0.04(2) -0.05(3) -0.019(16)
C22 0.27(3) 0.100(18) 0.26(3) 0.05(2) -0.06(3) -0.055(16)
C23 0.17(3) 0.41(4) 0.20(4) 0.07(3) 0.06(3) 0.12(3)
C24 0.16(2) 0.22(3) 0.15(3) 0.03(2) 0.025(19) 0.062(19)
B1 0.041(10) 0.134(19) 0.11(2) 0.032(18) -0.002(12) -0.005(12)
B2 0.122(18) 0.119(18) 0.076(18) -0.042(16) 0.042(15) -0.041(16)
C25 0.097(14) 0.130(13) 0.22(2) 0.009(16) 0.028(13) -0.012(12)
C26 0.19(2) 0.176(17) 0.23(3) 0.005(16) 0.087(16) -0.010(16)
C27 0.25(2) 0.182(18) 0.24(2) -0.004(19) 0.101(16) 0.01(2)
C28 0.27(2) 0.184(18) 0.22(2) 0.01(2) 0.075(17) 0.01(2)
C29 0.24(2) 0.177(17) 0.21(3) 0.004(16) 0.072(17) 0.038(17)
C30 0.171(19) 0.139(14) 0.23(2) 0.008(16) 0.040(15) 0.035(15)
C31 0.142(16) 0.140(13) 0.146(18) -0.014(14) 0.008(13) -0.019(13)
C32 0.109(14) 0.151(16) 0.161(18) -0.016(13) 0.004(13) -0.011(13)
C33 0.16(2) 0.143(14) 0.19(2) 0.008(14) 0.024(16) -0.010(13)
C34 0.190(19) 0.137(14) 0.20(2) 0.032(15) -0.008(16) 0.002(16)
C35 0.21(2) 0.157(17) 0.19(2) 0.007(14) -0.009(16) 0.030(17)
C36 0.19(2) 0.136(14) 0.151(19) 0.010(13) -0.030(15) -0.012(13)
C37 0.080(9) 0.173(16) 0.104(17) -0.014(11) 0.025(12) -0.003(11)
C38 0.081(10) 0.145(15) 0.166(18) -0.006(12) 0.043(12) -0.010(10)
C39 0.113(12) 0.19(2) 0.20(2) 0.022(15) 0.055(14) -0.035(12)
C40 0.119(11) 0.20(2) 0.23(2) 0.039(15) 0.043(17) -0.042(15)
C41 0.115(13) 0.174(18) 0.25(2) 0.031(15) 0.052(16) -0.023(13)
C42 0.113(12) 0.19(2) 0.21(2) 0.051(14) 0.031(15) -0.017(12)
C43 0.100(11) 0.100(12) 0.147(16) 0.007(13) 0.041(12) -0.006(10)
C44 0.105(13) 0.177(17) 0.164(17) -0.048(15) 0.035(12) -0.034(13)
C45 0.125(14) 0.198(19) 0.142(19) -0.014(17) 0.000(12) -0.019(13)
C46 0.142(14) 0.134(15) 0.132(16) 0.006(14) 0.003(13) 0.010(13)
C47 0.146(16) 0.173(18) 0.150(16) 0.003(14) 0.012(13) -0.007(15)
C48 0.144(15) 0.153(17) 0.149(19) -0.017(16) 0.046(12) -0.012(13)
C49 0.095(14) 0.119(14) 0.130(13) -0.009(12) 0.042(12) 0.012(9)
C50 0.122(14) 0.091(12) 0.132(16) 0.007(11) 0.024(12) 0.010(9)
C51 0.151(16) 0.100(13) 0.127(13) 0.017(12) 0.004(13) -0.008(10)
C52 0.151(16) 0.095(13) 0.085(11) 0.013(11) 0.014(12) -0.003(9)
C53 0.138(15) 0.110(13) 0.090(13) -0.002(11) 0.026(12) -0.005(10)
C54 0.115(14) 0.129(15) 0.089(12) 0.010(11) 0.024(11) -0.001(9)
C55 0.120(14) 0.114(10) 0.131(18) -0.038(13) 0.047(11) -0.003(11)
C56 0.124(14) 0.118(12) 0.183(19) -0.022(14) 0.041(12) 0.013(12)
C57 0.122(16) 0.126(12) 0.17(2) -0.011(13) 0.049(12) 0.016(11)
C58 0.123(15) 0.151(13) 0.149(19) -0.010(15) 0.038(11) 0.007(13)
C59 0.108(14) 0.159(14) 0.137(17) 0.009(14) 0.048(11) 0.025(12)
C60 0.106(15) 0.167(14) 0.146(19) -0.016(14) 0.052(11) 0.014(12)
C61 0.099(10) 0.105(12) 0.092(11) 0.001(12) 0.060(10) -0.023(9)
C62 0.130(12) 0.123(13) 0.074(13) 0.027(13) 0.035(10) -0.018(11)
C63 0.127(14) 0.109(13) 0.113(13) 0.010(13) 0.024(10) -0.002(12)
C64 0.144(13) 0.140(15) 0.150(15) -0.028(16) 0.017(13) 0.027(13)
C65 0.133(13) 0.191(18) 0.162(18) -0.005(19) 0.043(13) 0.041(14)
C66 0.128(14) 0.178(17) 0.140(15) -0.014(15) 0.053(11) 0.046(14)
C67 0.124(12) 0.103(10) 0.109(16) 0.017(12) 0.034(13) 0.000(10)
C68 0.160(13) 0.083(10) 0.143(19) 0.012(13) 0.035(14) -0.010(8)
C69 0.170(14) 0.113(11) 0.158(19) -0.016(14) 0.073(16) -0.031(11)
C70 0.184(16) 0.131(12) 0.138(18) -0.034(15) 0.053(17) -0.048(12)
C71 0.164(14) 0.141(14) 0.18(2) -0.011(17) 0.021(16) -0.046(10)
C72 0.136(12) 0.127(12) 0.155(19) -0.018(14) 0.027(15) -0.027(10)
C100 0.22(3) 0.35(4) 0.30(4) -0.18(3) 0.15(3) -0.05(3)
C101 0.42(5) 0.18(3) 0.50(5) -0.07(4) 0.25(4) -0.10(3)
O100 0.36(4) 0.25(3) 0.47(5) -0.17(3) 0.17(4) -0.01(2)

loop_
_atom_site_label
_atom_site_type_symbol
_atom_site_fract_x
_atom_site_fract_y
_atom_site_fract_z
_atom_site_U_iso_or_equiv
_atom_site_thermal_displace_type
_atom_site_occupancy
_atom_site_calc_flag
_atom_site_refinement_flags
_atom_site_disorder_group
Os Os 0.21645(4) 0.00607(4) 0.22443(5) 0.0912(4) Uani 1 d . .
P1 P 0.2802(2) -0.0022(3) 0.1442(3) 0.0971(16) Uani 1 d . .
P2 P 0.2886(3) 0.0779(2) 0.2809(3) 0.0923(16) Uani 1 d . .
P3 P 0.1442(3) 0.0185(3) 0.2976(3) 0.0972(17) Uani 1 d . .
P4 P 0.2614(3) -0.0886(3) 0.2753(4) 0.104(2) Uani 1 d . .
O1 O 0.2717(6) 0.0626(7) 0.0958(8) 0.123(5) Uani 1 d . .
O2 O 0.3556(6) -0.0111(6) 0.1642(7) 0.118(5) Uani 1 d . .
O3 O 0.2565(7) -0.0612(8) 0.0947(8) 0.145(6) Uani 1 d . .
O4 O 0.3304(8) 0.1193(8) 0.2419(8) 0.171(7) Uani 1 d . .
O5 O 0.2602(7) 0.1345(8) 0.3164(10) 0.181(9) Uani 1 d . .
O6 O 0.3388(8) 0.0372(11) 0.3350(8) 0.199(10) Uani 1 d . .
O7 O 0.1034(8) -0.0455(7) 0.3054(7) 0.133(6) Uani 1 d . .
O8 O 0.0907(6) 0.0773(6) 0.2725(7) 0.118(5) Uani 1 d . .
O9 O 0.1669(8) 0.0467(9) 0.3684(10) 0.155(7) Uani 1 d . .
O10 O 0.2625(7) -0.0919(6) 0.3491(8) 0.130(5) Uani 1 d . .
O11 O 0.2150(6) -0.1513(6) 0.2456(7) 0.130(5) Uani 1 d . .
O12 O 0.3281(8) -0.1160(8) 0.2623(10) 0.158(7) Uani 1 d . .
N1 N 0.1471(7) -0.0572(8) 0.1576(8) 0.105(5) Uani 1 d . .
H1A H 0.1491 -0.0439 0.1166 0.126 Uiso 1 d R .
H1B H 0.1616 -0.1004 0.1616 0.126 Uiso 1 d R .
N2 N 0.0786(11) -0.0569(10) 0.1653(10) 0.152(7) Uani 1 d D .
H1N2 H 0.048(8) -0.019(6) 0.156(9) 0.160 Uiso 1 d D .
H2N2 H 0.068(9) -0.084(7) 0.126(5) 0.160 Uiso 1 d D .
N3 N 0.1685(8) 0.0925(7) 0.1689(9) 0.110(6) Uani 1 d . .
H3A H 0.1526 0.1201 0.1969 0.131 Uiso 1 d R .
H3B H 0.1999 0.1158 0.1529 0.131 Uiso 1 d R .
N4 N 0.1167(12) 0.0787(10) 0.1168(12) 0.159(9) Uani 1 d D .
H1N4 H 0.112(9) 0.063(9) 0.072(3) 0.160 Uiso 1 d D .
H2N4 H 0.082(7) 0.113(7) 0.114(8) 0.160 Uiso 1 d D .
C1 C 0.2716(17) 0.0625(16) 0.0266(15) 0.205(14) Uani 1 d U .
H1A1 H 0.3105 0.0383 0.0182 0.246 Uiso 1 calc R .
H1B1 H 0.2331 0.0378 0.0052 0.246 Uiso 1 calc R .
C2 C 0.2712(14) 0.1237(13) 0.0008(14) 0.189(12) Uani 1 d U .
H2A1 H 0.2314 0.1469 0.0062 0.284 Uiso 1 calc R .
H2B1 H 0.2733 0.1198 -0.0447 0.284 Uiso 1 calc R .
H2C1 H 0.3087 0.1489 0.0223 0.284 Uiso 1 calc R .
C3 C 0.4052(12) 0.0076(14) 0.1344(19) 0.232(16) Uani 1 d U .
H3A1 H 0.3936 0.0502 0.1119 0.279 Uiso 1 calc R .
H3B1 H 0.4101 -0.0263 0.1017 0.279 Uiso 1 calc R .
C4 C 0.4667(13) 0.0157(15) 0.175(2) 0.289(19) Uani 1 d U .
H4A1 H 0.4959 0.0409 0.1531 0.434 Uiso 1 calc R .
H4B1 H 0.4853 -0.0281 0.1875 0.434 Uiso 1 calc R .
H4C1 H 0.4605 0.0400 0.2140 0.434 Uiso 1 calc R .
C5 C 0.2879(14) -0.1154(13) 0.0770(15) 0.192(12) Uani 1 d U .
H5A H 0.3253 -0.1253 0.1108 0.231 Uiso 1 calc R .
H5B H 0.3049 -0.1046 0.0376 0.231 Uiso 1 calc R .
C6 C 0.2449(12) -0.1787(12) 0.0649(13) 0.195(12) Uani 1 d U .
H6A H 0.2619 -0.2132 0.0958 0.292 Uiso 1 calc R .
H6B H 0.2452 -0.1951 0.0216 0.292 Uiso 1 calc R .
H6C H 0.2005 -0.1676 0.0697 0.292 Uiso 1 calc R .
C7 C 0.3649(18) 0.1733(17) 0.235(2) 0.294(19) Uani 1 d U .
H7A H 0.3453 0.2035 0.2634 0.353 Uiso 1 calc R .
H7B H 0.4061 0.1593 0.2618 0.353 Uiso 1 calc R .
C8 C 0.3865(15) 0.2154(15) 0.2030(16) 0.262(17) Uani 1 d U .
H8A H 0.4251 0.2357 0.2282 0.393 Uiso 1 calc R .
H8B H 0.3537 0.2498 0.1902 0.393 Uiso 1 calc R .
H8C H 0.3980 0.1944 0.1649 0.393 Uiso 1 calc R .
C9 C 0.2439(16) 0.1853(15) 0.3341(16) 0.230(15) Uani 1 d U .
H9A H 0.2125 0.1929 0.2944 0.276 Uiso 1 calc R .
H9B H 0.2833 0.2082 0.3255 0.276 Uiso 1 calc R .
C10 C 0.2241(12) 0.2379(11) 0.3621(15) 0.205(13) Uani 1 d U .
H10A H 0.2043 0.2237 0.3984 0.308 Uiso 1 calc R .
H10B H 0.1922 0.2623 0.3316 0.308 Uiso 1 calc R .
H10C H 0.2611 0.2669 0.3773 0.308 Uiso 1 calc R .
C11 C 0.3893(14) 0.0721(13) 0.3762(17) 0.211(14) Uani 1 d U .
H11A H 0.3719 0.1117 0.3953 0.253 Uiso 1 calc R .
H11B H 0.4236 0.0866 0.3525 0.253 Uiso 1 calc R .
C12 C 0.4148(14) 0.0222(13) 0.4263(17) 0.235(16) Uani 1 d U .
H12A H 0.4398 -0.0117 0.4080 0.352 Uiso 1 calc R .
H12B H 0.3786 0.0008 0.4421 0.352 Uiso 1 calc R .
H12C H 0.4427 0.0446 0.4616 0.352 Uiso 1 calc R .
C13 C 0.0719(19) -0.070(2) 0.3504(19) 0.273(18) Uani 1 d U .
H13A H 0.1078 -0.0840 0.3840 0.328 Uiso 1 calc R .
H13B H 0.0549 -0.0285 0.3675 0.328 Uiso 1 calc R .
C14 C 0.0304(19) -0.1097(16) 0.3551(16) 0.284(19) Uani 1 d U .
H14A H 0.0347 -0.1243 0.3996 0.425 Uiso 1 calc R .
H14B H 0.0349 -0.1482 0.3279 0.425 Uiso 1 calc R .
H14C H -0.0122 -0.0893 0.3418 0.425 Uiso 1 calc R .
C15 C 0.0379(12) 0.1031(13) 0.2958(16) 0.207(14) Uani 1 d U .
H15A H 0.0266 0.0711 0.3275 0.249 Uiso 1 calc R .
H15B H 0.0523 0.1446 0.3191 0.249 Uiso 1 calc R .
C16 C -0.0175(10) 0.1174(14) 0.2543(16) 0.224(15) Uani 1 d U .
H16A H -0.0534 0.1225 0.2779 0.336 Uiso 1 calc R .
H16B H -0.0272 0.0811 0.2234 0.336 Uiso 1 calc R .
H16C H -0.0117 0.1589 0.2317 0.336 Uiso 1 calc R .
C17 C 0.192(2) 0.0216(19) 0.4203(16) 0.251(18) Uani 1 d U .
H17A H 0.2384 0.0145 0.4177 0.301 Uiso 1 calc R .
H17B H 0.1728 -0.0232 0.4218 0.301 Uiso 1 calc R .
C18 C 0.1909(13) 0.0517(14) 0.4816(12) 0.200(13) Uani 1 d U .
H18A H 0.2286 0.0368 0.5121 0.300 Uiso 1 calc R .
H18B H 0.1512 0.0384 0.4968 0.300 Uiso 1 calc R .
H18C H 0.1920 0.1003 0.4776 0.300 Uiso 1 calc R .
C19 C 0.2909(14) -0.1321(15) 0.4016(16) 0.201(14) Uani 1 d U .
H19A H 0.3145 -0.1686 0.3843 0.241 Uiso 1 calc R .
H19B H 0.3237 -0.1045 0.4288 0.241 Uiso 1 calc R .
C20 C 0.2522(16) -0.1611(15) 0.4413(17) 0.252(17) Uani 1 d U .
H20A H 0.2761 -0.1973 0.4657 0.378 Uiso 1 calc R .
H20B H 0.2128 -0.1789 0.4153 0.378 Uiso 1 calc R .
H20C H 0.2406 -0.1274 0.4707 0.378 Uiso 1 calc R .
C21 C 0.2245(14) -0.2185(12) 0.2564(16) 0.223(15) Uani 1 d U .
H21A H 0.2627 -0.2317 0.2378 0.267 Uiso 1 calc R .
H21B H 0.2360 -0.2249 0.3031 0.267 Uiso 1 calc R .
C22 C 0.1760(14) -0.2618(11) 0.2345(15) 0.223(14) Uani 1 d U .
H22A H 0.1902 -0.3074 0.2462 0.335 Uiso 1 calc R .
H22B H 0.1649 -0.2582 0.1880 0.335 Uiso 1 calc R .
H22C H 0.1379 -0.2511 0.2536 0.335 Uiso 1 calc R .
C23 C 0.3834(16) -0.113(2) 0.2849(18) 0.257(18) Uani 1 d U .
H23A H 0.3865 -0.1289 0.3293 0.308 Uiso 1 calc R .
H23B H 0.3941 -0.0649 0.2878 0.308 Uiso 1 calc R .
C24 C 0.4378(12) -0.1454(13) 0.2601(12) 0.180(11) Uani 1 d U .
H24A H 0.4789 -0.1316 0.2858 0.270 Uiso 1 calc R .
H24B H 0.4368 -0.1321 0.2156 0.270 Uiso 1 calc R .
H24C H 0.4334 -0.1939 0.2624 0.270 Uiso 1 calc R .
B1 B 0.4945(9) 0.7413(12) 0.5032(13) 0.098(8) Uani 1 d . .
B2 B 0.0025(12) 0.2744(12) 0.4950(12) 0.103(8) Uani 1 d . .
C25 C 0.4532(7) 0.7876(9) 0.5542(9) 0.148(8) Uani 1 d GU .
C26 C 0.4246(9) 0.7552(7) 0.6018(10) 0.194(9) Uani 1 d GU .
H26 H 0.4297 0.7085 0.6080 0.233 Uiso 1 calc R .
C27 C 0.3883(9) 0.7925(11) 0.6400(8) 0.219(10) Uani 1 d GU .
H27 H 0.3692 0.7709 0.6718 0.263 Uiso 1 calc R .
C28 C 0.3807(8) 0.8623(11) 0.6307(9) 0.220(10) Uani 1 d GU .
H28 H 0.3564 0.8873 0.6563 0.264 Uiso 1 calc R .
C29 C 0.4093(9) 0.8947(7) 0.5832(10) 0.204(10) Uani 1 d GU .
H29 H 0.4042 0.9413 0.5770 0.245 Uiso 1 calc R .
C30 C 0.4456(8) 0.8573(9) 0.5449(8) 0.179(8) Uani 1 d GU .
H30 H 0.4647 0.8790 0.5131 0.215 Uiso 1 calc R .
C31 C 0.5321(7) 0.6747(8) 0.5477(9) 0.145(8) Uani 1 d GU .
C32 C 0.5338(7) 0.6110(10) 0.5192(6) 0.143(8) Uani 1 d GU .
H32 H 0.5103 0.6031 0.4777 0.171 Uiso 1 calc R .
C33 C 0.5708(8) 0.5590(6) 0.5529(9) 0.165(9) Uani 1 d GU .
H33 H 0.5719 0.5163 0.5338 0.198 Uiso 1 calc R .
C34 C 0.6060(7) 0.5707(8) 0.6150(9) 0.180(9) Uani 1 d GU .
H34 H 0.6307 0.5359 0.6375 0.216 Uiso 1 calc R .
C35 C 0.6042(8) 0.6344(10) 0.6434(6) 0.190(9) Uani 1 d GU .
H35 H 0.6278 0.6423 0.6850 0.228 Uiso 1 calc R .
C36 C 0.5673(8) 0.6865(7) 0.6098(9) 0.165(9) Uani 1 d GU .
H36 H 0.5661 0.7291 0.6289 0.198 Uiso 1 calc R .
C37 C 0.5483(6) 0.7898(7) 0.4720(7) 0.118(6) Uani 1 d GU .
C38 C 0.6152(7) 0.7794(7) 0.4944(7) 0.128(7) Uani 1 d GU .
H38 H 0.6288 0.7451 0.5245 0.154 Uiso 1 calc R .
C39 C 0.6618(5) 0.8200(8) 0.4719(8) 0.164(8) Uani 1 d GU .
H39 H 0.7066 0.8130 0.4869 0.197 Uiso 1 calc R .
C40 C 0.6415(7) 0.8712(8) 0.4269(8) 0.180(9) Uani 1 d GU .
H40 H 0.6727 0.8984 0.4118 0.215 Uiso 1 calc R .
C41 C 0.5746(8) 0.8817(7) 0.4044(7) 0.177(9) Uani 1 d GU .
H41 H 0.5610 0.9159 0.3743 0.212 Uiso 1 calc R .
C42 C 0.5280(5) 0.8410(8) 0.4270(8) 0.171(9) Uani 1 d GU .
H42 H 0.4832 0.8480 0.4120 0.205 Uiso 1 calc R .
C43 C 0.4396(7) 0.7083(6) 0.4412(7) 0.113(6) Uani 1 d GU .
C44 C 0.3765(7) 0.6896(7) 0.4501(6) 0.147(7) Uani 1 d GU .
H44 H 0.3630 0.6977 0.4897 0.177 Uiso 1 calc R .
C45 C 0.3336(5) 0.6589(7) 0.3996(9) 0.158(8) Uani 1 d GU .
H45 H 0.2914 0.6464 0.4055 0.189 Uiso 1 calc R .
C46 C 0.3538(8) 0.6468(7) 0.3403(7) 0.138(7) Uani 1 d GU .
H46 H 0.3251 0.6263 0.3065 0.166 Uiso 1 calc R .
C47 C 0.4169(9) 0.6655(8) 0.3315(6) 0.158(8) Uani 1 d GU .
H47 H 0.4305 0.6574 0.2918 0.189 Uiso 1 calc R .
C48 C 0.4598(6) 0.6962(7) 0.3819(9) 0.146(8) Uani 1 d GU .
H48 H 0.5021 0.7087 0.3761 0.176 Uiso 1 calc R .
C49 C 0.0312(7) 0.3039(7) 0.4334(6) 0.112(6) Uani 1 d GU .
C50 C 0.0032(5) 0.2802(5) 0.3721(8) 0.115(6) Uani 1 d GU .
H50 H -0.0283 0.2458 0.3681 0.138 Uiso 1 calc R .
C51 C 0.0223(6) 0.3077(6) 0.3168(6) 0.128(7) Uani 1 d GU .
H51 H 0.0036 0.2918 0.2758 0.154 Uiso 1 calc R .
C52 C 0.0695(7) 0.3590(6) 0.3228(6) 0.111(6) Uani 1 d GU .
H52 H 0.0823 0.3775 0.2858 0.133 Uiso 1 calc R .
C53 C 0.0975(5) 0.3828(5) 0.3841(7) 0.112(6) Uani 1 d GU .
H53 H 0.1291 0.4172 0.3881 0.134 Uiso 1 calc R .
C54 C 0.0784(6) 0.3553(7) 0.4394(5) 0.110(6) Uani 1 d GU .
H54 H 0.0972 0.3712 0.4804 0.132 Uiso 1 calc R .
C55 C -0.0474(6) 0.3281(7) 0.5246(7) 0.119(6) Uani 1 d GU .
C56 C -0.0461(6) 0.3968(8) 0.5092(6) 0.140(7) Uani 1 d GU .
H56 H -0.0184 0.4123 0.4814 0.168 Uiso 1 calc R .
C57 C -0.0862(7) 0.4424(5) 0.5352(7) 0.136(7) Uani 1 d GU .
H57 H -0.0853 0.4884 0.5249 0.163 Uiso 1 calc R .
C58 C -0.1277(6) 0.4193(7) 0.5768(7) 0.139(7) Uani 1 d GU .
H58 H -0.1545 0.4499 0.5942 0.167 Uiso 1 calc R .
C59 C -0.1290(6) 0.3506(8) 0.5922(6) 0.132(7) Uani 1 d GU .
H59 H -0.1567 0.3352 0.6200 0.158 Uiso 1 calc R .
C60 C -0.0889(7) 0.3050(6) 0.5661(7) 0.136(7) Uani 1 d GU .
H60 H -0.0898 0.2591 0.5765 0.163 Uiso 1 calc R .
C61 C 0.0686(6) 0.2574(6) 0.5596(6) 0.094(5) Uani 1 d GU .
C62 C 0.0610(5) 0.2567(6) 0.6246(7) 0.107(6) Uani 1 d GU .
H62 H 0.0207 0.2683 0.6361 0.128 Uiso 1 calc R .
C63 C 0.1139(8) 0.2387(6) 0.6726(5) 0.116(6) Uani 1 d GU .
H63 H 0.1088 0.2382 0.7161 0.139 Uiso 1 calc R .
C64 C 0.1742(6) 0.2214(7) 0.6555(7) 0.145(7) Uani 1 d GU .
H64 H 0.2096 0.2093 0.6876 0.174 Uiso 1 calc R .
C65 C 0.1818(5) 0.2221(7) 0.5905(8) 0.160(8) Uani 1 d GU .
H65 H 0.2222 0.2105 0.5791 0.192 Uiso 1 calc R .
C66 C 0.1289(7) 0.2401(7) 0.5426(6) 0.145(7) Uani 1 d GU .
H66 H 0.1340 0.2406 0.4991 0.174 Uiso 1 calc R .
C67 C -0.0349(7) 0.2002(5) 0.4781(7) 0.111(6) Uani 1 d GU .
C68 C 0.0027(5) 0.1413(7) 0.4797(7) 0.128(7) Uani 1 d GU .
H68 H 0.0479 0.1429 0.4951 0.153 Uiso 1 calc R .
C69 C -0.0271(7) 0.0801(5) 0.4581(7) 0.142(7) Uani 1 d GU .
H69 H -0.0019 0.0407 0.4591 0.170 Uiso 1 calc R .
C70 C -0.0947(8) 0.0778(6) 0.4349(7) 0.148(8) Uani 1 d GU .
H70 H -0.1146 0.0369 0.4205 0.178 Uiso 1 calc R .
C71 C -0.1323(5) 0.1367(8) 0.4334(7) 0.163(8) Uani 1 d GU .
H71 H -0.1775 0.1351 0.4179 0.196 Uiso 1 calc R .
C72 C -0.1025(7) 0.1979(6) 0.4550(7) 0.139(7) Uani 1 d GU .
H72 H -0.1277 0.2373 0.4539 0.167 Uiso 1 calc R .
C100 C 0.2711(16) 0.4783(17) 0.1950(18) 0.280(19) Uani 1 d U .
H10D H 0.2920 0.4420 0.1753 0.420 Uiso 1 calc R .
H10E H 0.3032 0.5008 0.2269 0.420 Uiso 1 calc R .
H10F H 0.2528 0.5104 0.1620 0.420 Uiso 1 calc R .
C101 C 0.214(2) 0.4486(16) 0.229(2) 0.35(2) Uani 1 d DU .
H10G H 0.1794 0.4287 0.1972 0.415 Uiso 1 calc R .
H10H H 0.2312 0.4145 0.2610 0.415 Uiso 1 calc R .
O100 O 0.1902(16) 0.5109(13) 0.2605(19) 0.346(19) Uani 1 d D .
H100 H 0.171(13) 0.546(11) 0.284(17) 0.360 Uiso 1 d D .

loop_
_atom_type_symbol
_atom_type_description
_atom_type_scat_dispersion_real
_atom_type_scat_dispersion_imag
_atom_type_scat_source
C C 0.0181 0.0091 'International Tables Vol C Tables 4.2.6.8 and 6.1.1.4'
H H 0.0000 0.0000 'International Tables Vol C Tables 4.2.6.8 and 6.1.1.4'
B B 0.0090 0.0039 'International Tables Vol C Tables 4.2.6.8 and 6.1.1.4'
N N 0.0311 0.0180 'International Tables Vol C Tables 4.2.6.8 and 6.1.1.4'
O O 0.0492 0.0322 'International Tables Vol C Tables 4.2.6.8 and 6.1.1.4'
Os Os -4.9801 6.2216 'International Tables Vol C Tables 4.2.6.8 and 6.1.1.4'
P P 0.2955 0.4335 'International Tables Vol C Tables 4.2.6.8 and 6.1.1.4'

loop_
_geom_angle_atom_site_label_1
_geom_angle_atom_site_label_2
_geom_angle_atom_site_label_3
_geom_angle
N3 Os N1 85.4(7)
N3 Os P2 89.2(5)
N1 Os P2 172.6(5)
N3 Os P4 175.3(5)
N1 Os P4 90.0(4)
P2 Os P4 95.3(2)
N3 Os P1 86.0(5)
N1 Os P1 83.5(4)
P2 Os P1 91.1(2)
P4 Os P1 92.6(2)
N3 Os P3 89.2(5)
N1 Os P3 93.4(4)
P2 Os P3 91.6(2)
P4 Os P3 92.0(2)
P1 Os P3 174.5(2)
O2 P1 O3 106.1(8)
O2 P1 O1 104.8(7)
O3 P1 O1 100.6(9)
O2 P1 Os 118.7(6)
O3 P1 Os 112.2(7)
O1 P1 Os 112.6(6)
O5 P2 O4 99.7(9)
O5 P2 O6 106.2(12)
O4 P2 O6 106.8(10)
O5 P2 Os 116.6(7)
O4 P2 Os 116.3(7)
O6 P2 Os 110.1(7)
O7 P3 O9 105.6(9)
O7 P3 O8 105.4(8)
O9 P3 O8 97.4(9)
O7 P3 Os 113.9(6)
O9 P3 Os 122.4(7)
O8 P3 Os 109.8(6)
O10 P4 O12 107.5(10)
O10 P4 O11 105.0(9)
O12 P4 O11 98.7(9)
O10 P4 Os 116.0(6)
O12 P4 Os 120.7(7)
O11 P4 Os 106.3(5)
C1 O1 P1 127.2(17)
C3 O2 P1 130.9(18)
C5 O3 P1 131.5(18)
C7 O4 P2 150(2)
C9 O5 P2 166(2)
C11 O6 P2 120.2(18)
C13 O7 P3 136(2)
C15 O8 P3 133.6(17)
C17 O9 P3 135(3)
C19 O10 P4 137.9(18)
C21 O11 P4 128.6(16)
C23 O12 P4 139(3)
N2 N1 Os 117.7(12)
N4 N3 Os 118.0(13)
C2 C1 O1 114(3)
O2 C3 C4 115(3)
O3 C5 C6 114(2)
C8 C7 O4 153(5)
O5 C9 C10 171(4)
O6 C11 C12 104(2)
C14 C13 O7 139(4)
C16 C15 O8 119(3)
O9 C17 C18 124(4)
C20 C19 O10 120(3)
C22 C21 O11 119(2)
O12 C23 C24 127(4)
C37 B1 C43 108.7(16)
C37 B1 C31 112.4(13)
C43 B1 C31 107.5(16)
C37 B1 C25 111.4(16)
C43 B1 C25 109.7(13)
C31 B1 C25 107.0(17)
C49 B2 C67 111.5(15)
C49 B2 C55 113.6(18)
C67 B2 C55 110.2(15)
C49 B2 C61 109.6(15)
C67 B2 C61 105.2(16)
C55 B2 C61 106.2(14)
C26 C25 C30 120.0
C26 C25 B1 120.6(16)
C30 C25 B1 119.3(16)
C27 C26 C25 120.0
C26 C27 C28 120.0
C29 C28 C27 120.0
C30 C29 C28 120.0
C29 C30 C25 120.0
C32 C31 C36 120.0
C32 C31 B1 120.0(16)
C36 C31 B1 119.5(15)
C31 C32 C33 120.0
C32 C33 C34 120.0
C35 C34 C33 120.0
C36 C35 C34 120.0
C35 C36 C31 120.0
C38 C37 C42 120.0
C38 C37 B1 117.7(12)
C42 C37 B1 122.2(12)
C37 C38 C39 120.0
C40 C39 C38 120.0
C39 C40 C41 120.0
C40 C41 C42 120.0
C41 C42 C37 120.0
C44 C43 C48 120.0
C44 C43 B1 121.1(13)
C48 C43 B1 118.8(13)
C45 C44 C43 120.0
C44 C45 C46 120.0
C47 C46 C45 120.0
C46 C47 C48 120.0
C47 C48 C43 120.0
C50 C49 C54 120.0
C50 C49 B2 117.4(13)
C54 C49 B2 122.3(13)
C51 C50 C49 120.0
C52 C51 C50 120.0
C53 C52 C51 120.0
C52 C53 C54 120.0
C53 C54 C49 120.0
C56 C55 C60 120.0
C56 C55 B2 119.6(13)
C60 C55 B2 120.4(13)
C55 C56 C57 120.0
C56 C57 C58 120.0
C59 C58 C57 120.0
C58 C59 C60 120.0
C59 C60 C55 120.0
C62 C61 C66 120.0
C62 C61 B2 122.9(12)
C66 C61 B2 117.0(12)
C61 C62 C63 120.0
C64 C63 C62 120.0
C63 C64 C65 120.0
C64 C65 C66 120.0
C65 C66 C61 120.0
C68 C67 C72 120.0
C68 C67 B2 119.4(13)
C72 C67 B2 120.1(13)
C69 C68 C67 120.0
C68 C69 C70 120.0
C71 C70 C69 120.0
C70 C71 C72 120.0
C71 C72 C67 120.0
O100 C101 C100 103(3)

loop_
_geom_bond_atom_site_label_1
_geom_bond_atom_site_label_2
_geom_bond_distance
Os N3 2.193(14)
Os N1 2.200(14)
Os P2 2.232(6)
Os P4 2.260(6)
Os P1 2.300(6)
Os P3 2.316(6)
P1 O2 1.544(13)
P1 O3 1.573(16)
P1 O1 1.615(14)
P2 O5 1.507(15)
P2 O4 1.516(15)
P2 O6 1.607(17)
P3 O7 1.536(14)
P3 O9 1.57(2)
P3 O8 1.620(12)
P4 O10 1.536(15)
P4 O12 1.538(17)
P4 O11 1.615(13)
O1 C1 1.44(3)
O2 C3 1.33(3)
O3 C5 1.33(2)
O4 C7 1.30(3)
O5 C9 1.14(2)
O6 C11 1.41(3)
O7 C13 1.32(3)
O8 C15 1.36(2)
O9 C17 1.22(3)
O10 C19 1.39(3)
O11 C21 1.35(2)
O12 C23 1.16(3)
N1 N2 1.45(2)
N3 N4 1.41(2)
C1 C2 1.32(3)
C3 C4 1.41(4)
C5 C6 1.52(3)
C7 C8 1.20(3)
C9 C10 1.29(3)
C11 C12 1.46(3)
C13 C14 1.18(3)
C15 C16 1.34(3)
C17 C18 1.41(4)
C19 C20 1.37(3)
C21 C22 1.33(3)
C23 C24 1.46(3)
B1 C37 1.67(2)
B1 C43 1.69(2)
B1 C31 1.71(2)
B1 C25 1.73(3)
B2 C49 1.61(3)
B2 C67 1.66(2)
B2 C55 1.66(2)
B2 C61 1.77(3)
C25 C26 1.3900
C25 C30 1.3900
C26 C27 1.3900
C27 C28 1.3900
C28 C29 1.3900
C29 C30 1.3900
C31 C32 1.3900
C31 C36 1.3900
C32 C33 1.3900
C33 C34 1.3900
C34 C35 1.3900
C35 C36 1.3900
C37 C38 1.3900
C37 C42 1.3900
C38 C39 1.3900
C39 C40 1.3900
C40 C41 1.3900
C41 C42 1.3900
C43 C44 1.3900
C43 C48 1.3900
C44 C45 1.3900
C45 C46 1.3900
C46 C47 1.3900
C47 C48 1.3900
C49 C50 1.3900
C49 C54 1.3900
C50 C51 1.3900
C51 C52 1.3900
C52 C53 1.3900
C53 C54 1.3900
C55 C56 1.3900
C55 C60 1.3900
C56 C57 1.3900
C57 C58 1.3900
C58 C59 1.3900
C59 C60 1.3900
C61 C62 1.3900
C61 C66 1.3900
C62 C63 1.3900
C63 C64 1.3900
C64 C65 1.3900
C65 C66 1.3900
C67 C68 1.3900
C67 C72 1.3900
C68 C69 1.3900
C69 C70 1.3900
C70 C71 1.3900
C71 C72 1.3900
C100 C101 1.58(4)
C101 O100 1.52(3)
